data_4316465
loop_
_publ_author_name
'Caleb D. Martin'
'Paul J. Ragogna'

_publ_contact_author_address
;
Department of Chemistry, The University of Western Ontario, 
The Chemistry Building, 1151 Richmond Street, London, Ontario N6A 5B7, Canada
;
_publ_contact_author_email pragogna@uwo.ca
_publ_contact_author_fax 1-519-661-3022
_publ_contact_author_name 'Paul J. Ragogna'
_publ_contact_author_phone 1-519-661-2111x87048
_publ_section_title
;
 Synthesis and Reactivity of Sulfur(II) Dications Stabilized Using
 Monodentate Ligands
;
_journal_name_full 'Inorganic Chemistry'
_journal_page_first 8164
_journal_page_last 8172
_journal_paper_doi 10.1021/ic1012582
_journal_volume 49
_journal_year 2010
_chemical_formula_sum 'C16 H20 F6 N4 O6 S3'
_chemical_formula_weight 574.54
_chemical_name_systematic
; 
 ? 
;
_space_group_IT_number 15
_symmetry_cell_setting monoclinic
_symmetry_space_group_name_Hall '-C 2yc'
_symmetry_space_group_name_H-M 'C 1 2/c 1'
_atom_sites_solution_hydrogens geom
_atom_sites_solution_primary direct
_atom_sites_solution_secondary difmap
_audit_creation_method SHELXL-97
_cell_angle_alpha 90.00
_cell_angle_beta 90.17(3)
_cell_angle_gamma 90.00
_cell_formula_units_Z 4
_cell_length_a 20.142(4)
_cell_length_b 10.009(2)
_cell_length_c 11.392(2)
_cell_measurement_reflns_used 5255
_cell_measurement_temperature 150(2)
_cell_measurement_theta_max 25.03
_cell_measurement_theta_min 0.41
_cell_volume 2296.6(8)
_computing_cell_refinement 'DENZO-SMN (Otwinowski & Minor, 1997)'
_computing_data_collection 'COLLECT (Nonius, 1997-2001)'
_computing_data_reduction DENZO-SMN
_computing_molecular_graphics 'SHELXTL/PC (Sheldrick, 2001)'
_computing_publication_material SHELXTL/PC
_computing_structure_refinement 'SHELXL-97 (Sheldrick, 1997)'
_computing_structure_solution 'SHELXS-97 (Sheldrick, 1990)'
_diffrn_ambient_temperature 150(2)
_diffrn_measured_fraction_theta_full .946
_diffrn_measured_fraction_theta_max .946
_diffrn_measurement_device_type 'Nonius Kappa-CCD'
_diffrn_measurement_method '\f scans, and \w scans'
_diffrn_radiation_monochromator graphite
_diffrn_radiation_source 'fine-focus sealed tube'
_diffrn_radiation_type MoK\a
_diffrn_radiation_wavelength 0.71073
_diffrn_reflns_av_R_equivalents 0.0519
_diffrn_reflns_av_sigmaI/netI 0.0650
_diffrn_reflns_limit_h_max 23
_diffrn_reflns_limit_h_min -23
_diffrn_reflns_limit_k_max 11
_diffrn_reflns_limit_k_min -11
_diffrn_reflns_limit_l_max 13
_diffrn_reflns_limit_l_min -13
_diffrn_reflns_number 3547
_diffrn_reflns_theta_full 25.03
_diffrn_reflns_theta_max 25.03
_diffrn_reflns_theta_min 2.27
_exptl_absorpt_coefficient_mu 0.414
_exptl_absorpt_correction_T_max 0.9796
_exptl_absorpt_correction_T_min 0.9598
_exptl_absorpt_correction_type multi-scan
_exptl_absorpt_process_details 'DENZO-SMN (Otwinowski & Minor, 1997)'
_exptl_crystal_colour colorless
_exptl_crystal_density_diffrn 1.662
_exptl_crystal_density_method 'not measured'
_exptl_crystal_description block
_exptl_crystal_F_000 1176
_exptl_crystal_size_max 0.10
_exptl_crystal_size_mid 0.10
_exptl_crystal_size_min 0.05
_refine_diff_density_max .461
_refine_diff_density_min -.400
_refine_diff_density_rms .081
_refine_ls_extinction_method none
_refine_ls_goodness_of_fit_ref 1.065
_refine_ls_hydrogen_treatment constr
_refine_ls_matrix_type full
_refine_ls_number_parameters 159
_refine_ls_number_reflns 1915
_refine_ls_number_restraints 0
_refine_ls_restrained_S_all 1.065
_refine_ls_R_factor_all 0.0909
_refine_ls_R_factor_gt 0.0583
_refine_ls_shift/su_max 0.000
_refine_ls_shift/su_mean 0.000
_refine_ls_structure_factor_coef Fsqd
_refine_ls_weighting_details 'calc w=1/[\s^2^(Fo^2^)+(0.0400P)^2^+10.0778P] where P=(Fo^2^+2Fc^2^)/3'
_refine_ls_weighting_scheme calc
_refine_ls_wR_factor_gt 0.1171
_refine_ls_wR_factor_ref 0.1323
_reflns_number_gt 1360
_reflns_number_total 1915
_reflns_threshold_expression >2sigma(I)
_cod_data_source_file ic1012582_si_002_2.cif
_cod_data_source_block 5NMe2
_cod_depositor_comments
;
The following automatic conversions were performed:

'_symmetry_cell_setting' value 'Monoclinic' changed to 'monoclinic'
according to the built-in table from CIF Core dictionary named
'cif_core.dic' version 2.4.1 from 2010-06-29.

Automatic conversion script
Id: cif_fix_values 1646 2011-03-28 12:23:43Z adriana 
;
_cod_original_cell_volume 2296.5(8)
_cod_database_code 4316465

loop_
_symmetry_equiv_pos_as_xyz
'x, y, z'
'-x, y, -z+1/2'
'x+1/2, y+1/2, z'
'-x+1/2, y+1/2, -z+1/2'
'-x, -y, -z'
'x, -y, z-1/2'
'-x+1/2, -y+1/2, -z'
'x+1/2, -y+1/2, z-1/2'

loop_
_atom_site_label
_atom_site_type_symbol
_atom_site_fract_x
_atom_site_fract_y
_atom_site_fract_z
_atom_site_U_iso_or_equiv
_atom_site_adp_type
_atom_site_occupancy
_atom_site_symmetry_multiplicity
_atom_site_calc_flag
_atom_site_refinement_flags
_atom_site_disorder_assembly
_atom_site_disorder_group
S1 S 0.5000 0.03474(15) 0.2500 0.0309(4) Uani 1 2 d S . .
S2 S 0.62473(6) -0.19613(12) 0.37068(9) 0.0321(3) Uani 1 1 d . . .
F3 F 0.51151(13) -0.3254(3) 0.3697(2) 0.0446(7) Uani 1 1 d . . .
N11 N 0.44154(17) 0.1438(3) 0.1962(3) 0.0250(8) Uani 1 1 d . . .
O1 O 0.60900(16) -0.1527(3) 0.2538(2) 0.0398(8) Uani 1 1 d . . .
F2 F 0.58324(16) -0.4012(3) 0.4926(2) 0.0587(9) Uani 1 1 d . . .
C3 C 0.3413(2) 0.2652(4) 0.2198(4) 0.0256(10) Uani 1 1 d . . .
H3A H 0.3066 0.2948 0.2697 0.031 Uiso 1 1 calc R . .
F1 F 0.59434(15) -0.4407(3) 0.3078(2) 0.0518(8) Uani 1 1 d . . .
C4 C 0.3412(2) 0.3040(4) 0.0981(3) 0.0243(9) Uani 1 1 d . . .
C5 C 0.3936(2) 0.2506(4) 0.0297(4) 0.0258(10) Uani 1 1 d . . .
H5A H 0.3951 0.2690 -0.0521 0.031 Uiso 1 1 calc R . .
C6 C 0.4415(2) 0.1739(4) 0.0789(3) 0.0267(10) Uani 1 1 d . . .
H6A H 0.4760 0.1400 0.0308 0.032 Uiso 1 1 calc R . .
C2 C 0.3898(2) 0.1876(4) 0.2637(3) 0.0257(10) Uani 1 1 d . . .
H2A H 0.3882 0.1624 0.3441 0.031 Uiso 1 1 calc R . .
O2 O 0.69186(16) -0.2385(4) 0.3876(3) 0.0531(10) Uani 1 1 d . . .
O3 O 0.59783(17) -0.1117(3) 0.4614(2) 0.0414(8) Uani 1 1 d . . .
C51 C 0.5760(2) -0.3475(4) 0.3859(4) 0.0353(11) Uani 1 1 d . . .
C7 C 0.2430(2) 0.4486(5) 0.1229(4) 0.0365(11) Uani 1 1 d . . .
H7B H 0.2459 0.4169 0.2041 0.055 Uiso 1 1 calc R . .
H7C H 0.1992 0.4266 0.0905 0.055 Uiso 1 1 calc R . .
H7D H 0.2494 0.5457 0.1211 0.055 Uiso 1 1 calc R . .
C8 C 0.2953(2) 0.4239(5) -0.0719(4) 0.0371(12) Uani 1 1 d . . .
H8B H 0.3310 0.3766 -0.1130 0.056 Uiso 1 1 calc R . .
H8C H 0.3027 0.5204 -0.0775 0.056 Uiso 1 1 calc R . .
H8D H 0.2526 0.4013 -0.1081 0.056 Uiso 1 1 calc R . .
N2 N 0.29486(17) 0.3837(3) 0.0521(3) 0.0273(8) Uani 1 1 d . . .

loop_
_atom_site_aniso_label
_atom_site_aniso_U_11
_atom_site_aniso_U_22
_atom_site_aniso_U_33
_atom_site_aniso_U_23
_atom_site_aniso_U_13
_atom_site_aniso_U_12
S1 0.0271(9) 0.0253(8) 0.0403(9) 0.000 -0.0088(7) 0.000
S2 0.0321(6) 0.0366(6) 0.0276(6) 0.0012(5) -0.0050(5) 0.0062(5)
F3 0.0336(16) 0.0567(18) 0.0435(16) -0.0051(13) 0.0043(13) 0.0017(13)
N11 0.026(2) 0.0267(19) 0.023(2) 0.0023(15) -0.0025(16) 0.0002(16)
O1 0.044(2) 0.052(2) 0.0237(17) 0.0062(14) 0.0000(14) 0.0019(16)
F2 0.082(2) 0.0475(18) 0.0463(18) 0.0169(14) -0.0056(16) 0.0032(17)
C3 0.024(2) 0.028(2) 0.025(2) -0.0020(18) -0.0008(18) -0.0020(19)
F1 0.059(2) 0.0384(17) 0.0576(18) -0.0122(14) 0.0020(15) 0.0086(14)
C4 0.023(2) 0.025(2) 0.025(2) -0.0009(18) -0.0027(19) -0.0034(19)
C5 0.026(2) 0.032(2) 0.019(2) 0.0002(18) -0.0001(18) 0.0005(19)
C6 0.026(2) 0.031(2) 0.023(2) -0.0060(18) 0.0049(19) -0.0036(19)
C2 0.030(2) 0.031(2) 0.016(2) -0.0018(18) 0.0038(19) -0.005(2)
O2 0.0311(19) 0.059(2) 0.069(2) 0.0004(19) -0.0175(17) 0.0117(17)
O3 0.060(2) 0.0351(18) 0.0289(17) -0.0028(14) 0.0032(16) 0.0064(17)
C51 0.041(3) 0.032(3) 0.033(3) -0.002(2) -0.007(2) 0.010(2)
C7 0.029(3) 0.040(3) 0.041(3) 0.001(2) -0.002(2) 0.008(2)
C8 0.036(3) 0.042(3) 0.033(3) 0.008(2) -0.006(2) -0.001(2)
N2 0.026(2) 0.031(2) 0.0250(19) 0.0028(15) -0.0024(16) 0.0008(16)

loop_
_atom_type_symbol
_atom_type_description
_atom_type_scat_dispersion_real
_atom_type_scat_dispersion_imag
_atom_type_scat_source
C C .0033 .0016 'International Tables Vol C Tables 4.2.6.8 and 6.1.1.4'
H H .0000 .0000 'International Tables Vol C Tables 4.2.6.8 and 6.1.1.4'
N N .0061 .0033 'International Tables Vol C Tables 4.2.6.8 and 6.1.1.4'
O O .0106 .0060 'International Tables Vol C Tables 4.2.6.8 and 6.1.1.4'
F F .0171 .0103 'International Tables Vol C Tables 4.2.6.8 and 6.1.1.4'
S S .1246 .1234 'International Tables Vol C Tables 4.2.6.8 and 6.1.1.4'

loop_
_geom_angle_atom_site_label_1
_geom_angle_atom_site_label_2
_geom_angle_atom_site_label_3
_geom_angle
_geom_angle_site_symmetry_1
_geom_angle_site_symmetry_3
_geom_angle_publ_flag
N11 S1 N11 101.1(2) 2_655 . ?
N11 S1 O3 68.27(12) 2_655 . ?
N11 S1 O3 155.87(12) . . ?
O2 S2 O1 114.9(2) . . ?
O2 S2 O3 115.7(2) . . ?
O1 S2 O3 113.90(19) . . ?
O2 S2 C51 104.5(2) . . ?
O1 S2 C51 102.9(2) . . ?
O3 S2 C51 102.5(2) . . ?
C2 N11 C6 118.6(3) . . ?
C2 N11 S1 121.7(3) . . ?
C6 N11 S1 119.2(3) . . ?
C2 C3 C4 120.9(4) . . ?
C2 C3 H3A 119.5 . . ?
C4 C3 H3A 119.5 . . ?
N2 C4 C5 122.0(4) . . ?
N2 C4 C3 122.6(4) . . ?
C5 C4 C3 115.3(4) . . ?
C6 C5 C4 121.1(4) . . ?
C6 C5 H5A 119.5 . . ?
C4 C5 H5A 119.5 . . ?
C5 C6 N11 121.9(4) . . ?
C5 C6 H6A 119.0 . . ?
N11 C6 H6A 119.0 . . ?
C3 C2 N11 122.0(4) . . ?
C3 C2 H2A 119.0 . . ?
N11 C2 H2A 119.0 . . ?
S2 O3 S1 87.91(13) . . ?
F3 C51 F2 107.2(4) . . ?
F3 C51 F1 107.1(4) . . ?
F2 C51 F1 107.1(4) . . ?
F3 C51 S2 112.1(3) . . ?
F2 C51 S2 111.4(3) . . ?
F1 C51 S2 111.6(3) . . ?
N2 C7 H7B 109.5 . . ?
N2 C7 H7C 109.5 . . ?
H7B C7 H7C 109.5 . . ?
N2 C7 H7D 109.5 . . ?
H7B C7 H7D 109.5 . . ?
H7C C7 H7D 109.5 . . ?
N2 C8 H8B 109.5 . . ?
N2 C8 H8C 109.5 . . ?
H8B C8 H8C 109.5 . . ?
N2 C8 H8D 109.5 . . ?
H8B C8 H8D 109.5 . . ?
H8C C8 H8D 109.5 . . ?
C4 N2 C8 122.4(4) . . ?
C4 N2 C7 123.0(3) . . ?
C8 N2 C7 114.4(3) . . ?

loop_
_geom_bond_atom_site_label_1
_geom_bond_atom_site_label_2
_geom_bond_distance
_geom_bond_site_symmetry_2
_geom_bond_publ_flag
S1 N11 1.717(3) 2_655 ?
S1 N11 1.717(3) . ?
S1 O3 3.436(3) . ?
S2 O2 1.430(3) . ?
S2 O1 1.435(3) . ?
S2 O3 1.442(3) . ?
S2 C51 1.813(5) . ?
F3 C51 1.331(5) . ?
N11 C2 1.369(5) . ?
N11 C6 1.370(5) . ?
F2 C51 1.336(5) . ?
C3 C2 1.344(6) . ?
C3 C4 1.440(6) . ?
C3 H3A 0.9500 . ?
F1 C51 1.341(5) . ?
C4 N2 1.334(5) . ?
C4 C5 1.419(6) . ?
C5 C6 1.353(6) . ?
C5 H5A 0.9500 . ?
C6 H6A 0.9500 . ?
C2 H2A 0.9500 . ?
C7 N2 1.472(5) . ?
C7 H7B 0.9800 . ?
C7 H7C 0.9800 . ?
C7 H7D 0.9800 . ?
C8 N2 1.469(5) . ?
C8 H8B 0.9800 . ?
C8 H8C 0.9800 . ?
C8 H8D 0.9800 . ?

loop_
_geom_torsion_atom_site_label_1
_geom_torsion_atom_site_label_2
_geom_torsion_atom_site_label_3
_geom_torsion_atom_site_label_4
_geom_torsion
_geom_torsion_site_symmetry_1
_geom_torsion_site_symmetry_2
_geom_torsion_site_symmetry_3
_geom_torsion_site_symmetry_4
_geom_torsion_publ_flag
N11 S1 N11 C2 -91.1(3) 2_655 . . . ?
O3 S1 N11 C2 -30.2(5) . . . . ?
N11 S1 N11 C6 97.6(3) 2_655 . . . ?
O3 S1 N11 C6 158.5(3) . . . . ?
C2 C3 C4 N2 -178.2(4) . . . . ?
C2 C3 C4 C5 2.4(6) . . . . ?
N2 C4 C5 C6 177.6(4) . . . . ?
C3 C4 C5 C6 -3.0(6) . . . . ?
C4 C5 C6 N11 0.3(6) . . . . ?
C2 N11 C6 C5 3.2(6) . . . . ?
S1 N11 C6 C5 174.7(3) . . . . ?
C4 C3 C2 N11 1.0(6) . . . . ?
C6 N11 C2 C3 -3.8(6) . . . . ?
S1 N11 C2 C3 -175.1(3) . . . . ?
O2 S2 O3 S1 149.72(19) . . . . ?
O1 S2 O3 S1 13.22(19) . . . . ?
C51 S2 O3 S1 -97.20(16) . . . . ?
N11 S1 O3 S2 -112.54(19) 2_655 . . . ?
N11 S1 O3 S2 -180.0(3) . . . . ?
O2 S2 C51 F3 -178.6(3) . . . . ?
O1 S2 C51 F3 -58.2(3) . . . . ?
O3 S2 C51 F3 60.3(3) . . . . ?
O2 S2 C51 F2 61.2(4) . . . . ?
O1 S2 C51 F2 -178.4(3) . . . . ?
O3 S2 C51 F2 -59.9(4) . . . . ?
O2 S2 C51 F1 -58.5(3) . . . . ?
O1 S2 C51 F1 61.9(3) . . . . ?
O3 S2 C51 F1 -179.6(3) . . . . ?
C5 C4 N2 C8 -1.1(6) . . . . ?
C3 C4 N2 C8 179.5(4) . . . . ?
C5 C4 N2 C7 -175.2(4) . . . . ?
C3 C4 N2 C7 5.5(6) . . . . ?
